data_7220756
loop_
_publ_author_name
'Crane, Angela K.'
'White, Nicholas G.'
'MacLachlan, Mark J.'

_publ_section_title
;
 Metal organic frameworks from extended, conjugated pentiptycene-based
 ligands
;
_journal_issue 26
_journal_name_full CrystEngComm
_journal_page_first 4912
_journal_paper_doi 10.1039/C5CE00886G
_journal_volume 17
_journal_year 2015
_chemical_compound_source synthesized
_chemical_formula_moiety 'C55 H35 N O5 Zn'
_chemical_formula_sum 'C55 H35 N O5 Zn'
_chemical_formula_weight 855.27
_space_group_IT_number 14
_symmetry_cell_setting monoclinic
_symmetry_space_group_name_Hall '-P 2yn'
_symmetry_space_group_name_H-M 'P 1 21/n 1'
_atom_sites_solution_hydrogens difmap
_atom_sites_solution_primary other
_audit_update_record
;
2015-05-06 deposited with the CCDC.
2015-06-02 downloaded from the CCDC.
;
_cell_angle_alpha 90
_cell_angle_beta 103.074(6)
_cell_angle_gamma 90
_cell_formula_units_Z 4
_cell_length_a 11.5165(9)
_cell_length_b 33.108(3)
_cell_length_c 15.3490(14)
_cell_measurement_reflns_used 9824
_cell_measurement_temperature 90
_cell_measurement_theta_max 59.17
_cell_measurement_theta_min 3.24
_cell_volume 5700.7(9)
_computing_cell_refinement 'Apex2, (Bruker, 2007)'
_computing_data_collection 'Apex2, (Bruker, 2007)'
_computing_data_reduction 'Apex2, (Bruker, 2007)'
_computing_publication_material 'CRYSTALS (Betteridge et al., 2003)'
_computing_structure_refinement 'CRYSTALS (Betteridge et al., 2003)'
_computing_structure_solution 'Superflip (Palatinus & Chapuis, 2007)'
_diffrn_ambient_temperature 90
_diffrn_measured_fraction_theta_full 0.997
_diffrn_measured_fraction_theta_max 0.981
_diffrn_measurement_device Serial
_diffrn_measurement_device_type 'Bruker Apex Duo'
_diffrn_measurement_method \w/2\q
_diffrn_radiation_monochromator graphite
_diffrn_radiation_type 'Cu K\a'
_diffrn_radiation_wavelength 1.54178
_diffrn_reflns_av_R_equivalents 0.085
_diffrn_reflns_limit_h_max 12
_diffrn_reflns_limit_h_min -12
_diffrn_reflns_limit_k_max 36
_diffrn_reflns_limit_k_min 0
_diffrn_reflns_limit_l_max 17
_diffrn_reflns_limit_l_min 0
_diffrn_reflns_number 57455
_diffrn_reflns_theta_full 57.455
_diffrn_reflns_theta_max 59.849
_diffrn_reflns_theta_min 2.669
_diffrn_standards_decay_% 0
_diffrn_standards_interval_count 0
_diffrn_standards_interval_time 0
_diffrn_standards_number 0
_exptl_absorpt_coefficient_mu 0.909
_exptl_absorpt_correction_T_max 1.00
_exptl_absorpt_correction_T_min 0.803
_exptl_absorpt_correction_type multi-scan
_exptl_absorpt_process_details 'Apex2, (Bruker, 2007)'
_exptl_crystal_colour colourless
_exptl_crystal_density_diffrn 0.996
_exptl_crystal_density_method 'not measured'
_exptl_crystal_description block
_exptl_crystal_F_000 1768
_exptl_crystal_size_max 0.55
_exptl_crystal_size_mid 0.21
_exptl_crystal_size_min 0.09
_platon_squeeze_details
;
;
_refine_diff_density_max 0.92
_refine_diff_density_min -0.59
_refine_ls_extinction_method None
_refine_ls_goodness_of_fit_ref 0.9929
_refine_ls_hydrogen_treatment constr
_refine_ls_matrix_type full
_refine_ls_number_parameters 559
_refine_ls_number_reflns 6358
_refine_ls_number_restraints 725
_refine_ls_R_factor_all 0.0816
_refine_ls_R_factor_gt 0.0747
_refine_ls_shift/su_max 0.0004579
_refine_ls_shift/su_mean 0.0000206
_refine_ls_structure_factor_coef Fsqd
_refine_ls_weighting_details
;
 Method= Modified Sheldrick 
 w=1/[\s^2^(F^2^) + ( 0.09P)^2^ +25.96P] 
 ,where P=(max(Fo^2^,0) + 2Fc^2^)/3 
;
_refine_ls_weighting_scheme calc
_refine_ls_wR_factor_all 0.1986
_refine_ls_wR_factor_gt 0.1941
_refine_ls_wR_factor_ref 0.1986
_reflns_limit_h_max 12
_reflns_limit_h_min -12
_reflns_limit_k_max 36
_reflns_limit_k_min 0
_reflns_limit_l_max 17
_reflns_limit_l_min 0
_reflns_number_gt 5417
_reflns_number_total 8245
_reflns_threshold_expression I>2.0\s(I)
_oxford_diffrn_Wilson_B_factor 2.63
_oxford_diffrn_Wilson_scale 275.19
_oxford_refine_ls_r_factor_ref 0.0816
_oxford_refine_ls_scale 0.09399(4)
_oxford_reflns_number_all 6358
_oxford_reflns_threshold_expression_ref I>-3.0\s(I)
_cod_data_source_file c5ce00886g2.cif
_cod_data_source_block PMOF2a
_cod_depositor_comments
;
The following automatic conversions were performed:

'_atom_sites_solution_primary' value 'Other' changed to 'other'
according to
/usr/data/users/saulius/crontab/automatic-downloads/rss-feeds/RSC/lib/dictionaries/cif_core.dic
dictionary named 'cif_core.dic' version 2.4.2 from 2011-04-26.

Automatic conversion script
Id: cif_fix_values 3271 2015-04-21 07:52:19Z andrius 

 Adding full bibliography for 7220756--7220758.cif.
;
_cod_original_sg_symbol_H-M 'P 21/n '
_cod_database_code 7220756

loop_
_symmetry_equiv_pos_as_xyz
x,y,z
-x,-y,-z
x+1/2,-y+1/2,z+1/2
-x+1/2,y+1/2,-z+1/2

loop_
_atom_site_label
_atom_site_type_symbol
_atom_site_fract_x
_atom_site_fract_y
_atom_site_fract_z
_atom_site_U_iso_or_equiv
_atom_site_occupancy
_atom_site_adp_type
_atom_site_refinement_flags_posn
C38 C 0.0776(5) 0.62012(17) -0.1254(5) 0.0422 1.0000 Uani .
C39 C 0.1718(5) 0.59277(18) -0.1158(5) 0.0435 1.0000 Uani .
C40 C 0.2133(5) 0.57465(16) -0.0346(4) 0.0341 1.0000 Uani .
C41 C 0.1647(5) 0.58352(19) 0.0386(4) 0.0448 1.0000 Uani .
C42 C 0.0738(5) 0.61209(19) 0.0270(5) 0.0497 1.0000 Uani .
C43 C 0.3197(5) 0.54678(18) -0.0188(4) 0.0372 1.0000 Uani .
C44 C -0.4539(5) 0.82140(18) -0.1461(4) 0.0374 1.0000 Uani .
C45 C -0.5222(5) 0.84828(18) -0.1693(4) 0.0369 1.0000 Uani .
C46 C -0.6062(5) 0.87738(18) -0.2160(4) 0.0415 1.0000 Uani .
C47 C -0.6252(5) 0.87894(18) -0.3079(4) 0.0432 1.0000 Uani .
C48 C -0.7097(5) 0.90431(18) -0.3599(5) 0.0459 1.0000 Uani .
C49 C -0.7747(5) 0.92941(17) -0.3182(4) 0.0390 1.0000 Uani .
C50 C -0.7569(5) 0.92861(18) -0.2262(5) 0.0480 1.0000 Uani .
C51 C -0.6724(5) 0.90235(19) -0.1738(5) 0.0513 1.0000 Uani .
C52 C -0.8690(5) 0.95592(18) -0.3733(5) 0.0403 1.0000 Uani .
C1 C -0.4354(5) 0.76921(18) 0.0234(4) 0.0371 1.0000 Uani .
C2 C -0.4962(5) 0.72892(18) 0.0214(4) 0.0378 1.0000 Uani .
C3 C -0.4153(5) 0.69675(17) 0.0374(4) 0.0363 1.0000 Uani .
C4 C -0.2881(5) 0.71029(17) 0.0555(4) 0.0384 1.0000 Uani .
C5 C -0.2791(5) 0.73399(16) -0.0279(4) 0.0319 1.0000 Uani .
C6 C -0.2046(5) 0.72391(16) -0.0852(4) 0.0311 1.0000 Uani .
C7 C -0.2117(4) 0.74773(17) -0.1619(4) 0.0307 1.0000 Uani .
C8 C -0.1372(5) 0.74255(18) -0.2315(4) 0.0378 1.0000 Uani .
C9 C -0.2273(5) 0.73555(17) -0.3190(4) 0.0364 1.0000 Uani .
C10 C -0.3120(5) 0.76602(18) -0.3395(4) 0.0392 1.0000 Uani .
C11 C -0.2928(5) 0.79953(18) -0.2698(4) 0.0394 1.0000 Uani .
C12 C -0.2943(5) 0.77896(16) -0.1810(4) 0.0345 1.0000 Uani .
C13 C -0.3680(5) 0.78872(16) -0.1235(4) 0.0334 1.0000 Uani .
C14 C -0.3582(5) 0.76543(17) -0.0463(4) 0.0317 1.0000 Uani .
C15 C -0.6169(6) 0.7212(2) 0.0050(4) 0.0489 1.0000 Uani .
C16 C -0.6555(6) 0.6812(2) 0.0043(4) 0.0556 1.0000 Uani .
C17 C -0.5766(7) 0.6495(2) 0.0187(5) 0.0599 1.0000 Uani .
C18 C -0.4552(6) 0.6572(2) 0.0361(4) 0.0508 1.0000 Uani .
C19 C -0.2308(5) 0.70241(19) -0.3735(4) 0.0451 1.0000 Uani .
C20 C -0.3225(6) 0.6998(2) -0.4511(4) 0.0492 1.0000 Uani .
C21 C -0.4062(6) 0.7294(2) -0.4705(4) 0.0548 1.0000 Uani .
C22 C -0.4019(6) 0.7627(2) -0.4139(4) 0.0493 1.0000 Uani .
C23 C -0.3495(5) 0.77259(17) 0.1136(4) 0.0373 1.0000 Uani .
C24 C -0.2696(5) 0.74088(17) 0.1306(4) 0.0350 1.0000 Uani .
C25 C -0.1833(5) 0.73914(19) 0.2099(4) 0.0425 1.0000 Uani .
C26 C -0.1807(6) 0.7699(2) 0.2726(5) 0.0532 1.0000 Uani .
C27 C -0.2607(6) 0.8012(2) 0.2561(5) 0.0500 1.0000 Uani .
C28 C -0.3463(5) 0.80298(19) 0.1775(4) 0.0407 1.0000 Uani .
C29 C -0.1653(5) 0.81521(18) -0.2592(4) 0.0409 1.0000 Uani .
C30 C -0.0816(6) 0.78437(19) -0.2391(4) 0.0417 1.0000 Uani .
C31 C 0.0381(6) 0.7935(2) -0.2247(4) 0.0498 1.0000 Uani .
C32 C 0.0726(6) 0.8337(2) -0.2318(5) 0.0620 1.0000 Uani .
C33 C -0.0128(7) 0.8632(2) -0.2516(5) 0.0644 1.0000 Uani .
C34 C -0.1310(6) 0.8547(2) -0.2658(4) 0.0509 1.0000 Uani .
C35 C -0.1276(5) 0.68916(18) -0.0710(4) 0.0340 1.0000 Uani .
C36 C -0.0600(5) 0.66160(19) -0.0644(4) 0.0388 1.0000 Uani .
C37 C 0.0295(5) 0.63078(17) -0.0543(4) 0.0378 1.0000 Uani .
Zn1 Zn 0.46553(6) 0.48261(2) 0.07945(5) 0.0350 1.0000 Uani .
O1 O 0.3389(3) 0.52462(12) 0.0486(3) 0.0403 1.0000 Uani .
O2 O 0.3828(3) 0.54811(11) -0.0779(3) 0.0422 1.0000 Uani .
O3 O -0.9282(3) 0.97845(12) -0.3328(3) 0.0446 1.0000 Uani .
O4 O -0.8825(3) 0.95347(12) -0.4584(3) 0.0468 1.0000 Uani .
O101 O 0.3994(3) 0.44435(12) 0.1556(3) 0.0465 1.0000 Uani .
C102 C 0.4356(5) 0.40859(19) 0.1672(4) 0.0438 1.0000 Uani .
N103 N 0.3926(5) 0.38131(16) 0.2113(4) 0.0535 1.0000 Uani .
C104 C 0.2923(7) 0.3913(3) 0.2519(6) 0.0796 1.0000 Uani .
C105 C 0.4384(7) 0.3410(2) 0.2258(6) 0.0680 1.0000 Uani .
H381 H 0.0457 0.6316 -0.1820 0.0516 1.0000 Uiso R
H391 H 0.2066 0.5866 -0.1640 0.0516 1.0000 Uiso R
H411 H 0.1937 0.5710 0.0940 0.0533 1.0000 Uiso R
H421 H 0.0406 0.6184 0.0753 0.0606 1.0000 Uiso R
H471 H -0.5797 0.8615 -0.3355 0.0524 1.0000 Uiso R
H481 H -0.7214 0.9047 -0.4227 0.0583 1.0000 Uiso R
H501 H -0.8027 0.9460 -0.1985 0.0582 1.0000 Uiso R
H511 H -0.6605 0.9014 -0.1105 0.0625 1.0000 Uiso R
H11 H -0.4914 0.7921 0.0112 0.0457 1.0000 Uiso R
H41 H -0.2325 0.6872 0.0679 0.0473 1.0000 Uiso R
H81 H -0.0778 0.7208 -0.2166 0.0482 1.0000 Uiso R
H111 H -0.3546 0.8200 -0.2859 0.0502 1.0000 Uiso R
H151 H -0.6713 0.7430 -0.0073 0.0621 1.0000 Uiso R
H161 H -0.7375 0.6759 -0.0059 0.0665 1.0000 Uiso R
H171 H -0.6047 0.6228 0.0167 0.0722 1.0000 Uiso R
H181 H -0.4013 0.6358 0.0474 0.0615 1.0000 Uiso R
H191 H -0.1735 0.6817 -0.3591 0.0565 1.0000 Uiso R
H201 H -0.3260 0.6773 -0.4879 0.0611 1.0000 Uiso R
H211 H -0.4674 0.7274 -0.5218 0.0664 1.0000 Uiso R
H221 H -0.4611 0.7830 -0.4267 0.0605 1.0000 Uiso R
H251 H -0.1296 0.7172 0.2205 0.0536 1.0000 Uiso R
H261 H -0.1229 0.7694 0.3275 0.0632 1.0000 Uiso R
H271 H -0.2562 0.8218 0.2994 0.0615 1.0000 Uiso R
H281 H -0.4023 0.8242 0.1657 0.0492 1.0000 Uiso R
H311 H 0.0953 0.7725 -0.2102 0.0610 1.0000 Uiso R
H321 H 0.1523 0.8402 -0.2224 0.0770 1.0000 Uiso R
H331 H 0.0106 0.8901 -0.2557 0.0803 1.0000 Uiso R
H341 H -0.1896 0.8751 -0.2797 0.0633 1.0000 Uiso R
H1021 H 0.4984 0.4004 0.1419 0.0528 1.0000 Uiso R
H1041 H 0.2299 0.3718 0.2327 0.1232 1.0000 Uiso R
H1043 H 0.3201 0.3901 0.3160 0.1231 1.0000 Uiso R
H1042 H 0.2641 0.4182 0.2337 0.1229 1.0000 Uiso R
H1052 H 0.3745 0.3215 0.2092 0.1041 1.0000 Uiso R
H1051 H 0.4755 0.3377 0.2887 0.1040 1.0000 Uiso R
H1053 H 0.4973 0.3364 0.1911 0.1043 1.0000 Uiso R

loop_
_atom_site_aniso_label
_atom_site_aniso_U_11
_atom_site_aniso_U_22
_atom_site_aniso_U_33
_atom_site_aniso_U_23
_atom_site_aniso_U_13
_atom_site_aniso_U_12
C38 0.022(3) 0.040(3) 0.065(4) -0.004(3) 0.012(3) 0.004(3)
C39 0.030(3) 0.047(3) 0.056(4) -0.015(3) 0.014(3) 0.002(3)
C40 0.027(3) 0.030(3) 0.045(4) -0.004(3) 0.008(3) -0.001(2)
C41 0.038(3) 0.047(3) 0.051(4) 0.007(3) 0.014(3) 0.006(3)
C42 0.043(3) 0.054(4) 0.059(4) 0.003(3) 0.026(3) 0.023(3)
C43 0.030(3) 0.036(3) 0.049(4) -0.009(3) 0.017(3) -0.004(3)
C44 0.031(3) 0.038(3) 0.046(4) -0.001(3) 0.014(3) 0.001(3)
C45 0.032(3) 0.033(3) 0.045(4) -0.001(3) 0.008(3) 0.006(3)
C46 0.024(3) 0.040(3) 0.059(4) 0.001(3) 0.005(3) 0.003(3)
C47 0.035(3) 0.044(3) 0.051(4) 0.010(3) 0.010(3) 0.008(3)
C48 0.027(3) 0.041(3) 0.070(4) 0.012(3) 0.012(3) 0.002(3)
C49 0.032(3) 0.038(3) 0.048(4) -0.003(3) 0.010(3) -0.003(3)
C50 0.038(3) 0.031(3) 0.073(5) 0.002(3) 0.010(3) 0.005(3)
C51 0.035(3) 0.049(4) 0.068(4) -0.006(3) 0.005(3) 0.000(3)
C52 0.027(3) 0.042(3) 0.052(4) 0.004(3) 0.010(3) -0.006(3)
C1 0.030(3) 0.048(3) 0.033(3) 0.001(3) 0.007(3) 0.013(3)
C2 0.033(3) 0.055(4) 0.027(3) -0.005(3) 0.008(3) -0.009(3)
C3 0.042(3) 0.037(3) 0.035(3) -0.001(3) 0.017(3) -0.002(3)
C4 0.044(3) 0.034(3) 0.041(3) 0.004(3) 0.015(3) 0.003(3)
C5 0.030(3) 0.036(3) 0.030(3) 0.000(2) 0.005(3) 0.005(3)
C6 0.027(3) 0.032(3) 0.033(3) 0.000(3) 0.003(2) 0.003(2)
C7 0.022(3) 0.039(3) 0.032(3) 0.008(3) 0.008(2) 0.007(2)
C8 0.020(3) 0.043(3) 0.052(4) 0.005(3) 0.012(3) 0.005(2)
C9 0.038(3) 0.042(3) 0.038(3) -0.003(3) 0.024(3) -0.007(3)
C10 0.045(3) 0.041(3) 0.034(3) 0.008(3) 0.012(3) 0.001(3)
C11 0.034(3) 0.048(3) 0.036(3) 0.010(3) 0.008(3) 0.010(3)
C12 0.041(3) 0.032(3) 0.032(3) 0.004(3) 0.012(3) -0.006(3)
C13 0.026(3) 0.033(3) 0.041(3) -0.001(3) 0.006(3) 0.004(2)
C14 0.026(3) 0.038(3) 0.032(3) -0.002(3) 0.009(2) 0.001(2)
C15 0.042(3) 0.067(4) 0.044(4) -0.010(3) 0.021(3) -0.007(3)
C16 0.040(3) 0.089(5) 0.044(4) -0.014(3) 0.021(3) -0.030(4)
C17 0.063(4) 0.064(4) 0.057(4) -0.005(3) 0.023(3) -0.018(4)
C18 0.052(4) 0.058(4) 0.050(4) -0.011(3) 0.028(3) -0.013(3)
C19 0.036(3) 0.048(4) 0.052(4) 0.004(3) 0.011(3) -0.003(3)
C20 0.051(3) 0.062(4) 0.037(4) -0.007(3) 0.016(3) -0.008(3)
C21 0.058(4) 0.069(4) 0.034(4) -0.001(3) 0.005(3) 0.001(4)
C22 0.047(3) 0.051(4) 0.047(4) 0.008(3) 0.005(3) 0.004(3)
C23 0.036(3) 0.039(3) 0.042(3) 0.000(3) 0.020(3) 0.005(3)
C24 0.036(3) 0.039(3) 0.032(3) 0.002(3) 0.012(3) -0.003(3)
C25 0.033(3) 0.049(4) 0.046(4) -0.003(3) 0.009(3) 0.007(3)
C26 0.049(3) 0.065(4) 0.044(4) -0.010(3) 0.009(3) 0.007(3)
C27 0.048(3) 0.056(4) 0.049(4) -0.018(3) 0.014(3) 0.004(3)
C28 0.032(3) 0.049(3) 0.041(4) -0.002(3) 0.007(3) 0.009(3)
C29 0.052(3) 0.042(4) 0.036(3) 0.002(3) 0.026(3) -0.006(3)
C30 0.051(3) 0.050(4) 0.034(3) -0.006(3) 0.029(3) -0.008(3)
C31 0.044(3) 0.065(4) 0.046(4) -0.009(3) 0.023(3) -0.011(3)
C32 0.049(4) 0.077(5) 0.070(4) -0.025(4) 0.035(3) -0.033(4)
C33 0.078(4) 0.065(4) 0.060(4) -0.012(4) 0.037(4) -0.029(4)
C34 0.061(4) 0.048(4) 0.048(4) 0.000(3) 0.023(3) -0.008(3)
C35 0.028(3) 0.039(3) 0.036(3) -0.003(3) 0.010(3) 0.004(3)
C36 0.032(3) 0.042(3) 0.044(4) -0.004(3) 0.011(3) 0.008(3)
C37 0.024(3) 0.032(3) 0.055(4) 0.005(3) 0.004(3) 0.004(3)
Zn1 0.0199(4) 0.0325(4) 0.0526(5) -0.0017(4) 0.0079(3) 0.0002(3)
O1 0.032(2) 0.038(2) 0.052(3) 0.000(2) 0.0103(19) 0.0016(18)
O2 0.029(2) 0.042(2) 0.054(3) 0.0007(19) 0.008(2) 0.0027(17)
O3 0.027(2) 0.043(2) 0.063(3) 0.000(2) 0.008(2) 0.0034(18)
O4 0.032(2) 0.042(2) 0.064(3) 0.008(2) 0.005(2) -0.0005(18)
O101 0.041(2) 0.043(3) 0.061(3) -0.002(2) 0.024(2) -0.0022(19)
C102 0.040(3) 0.042(4) 0.051(4) 0.004(3) 0.014(3) 0.002(3)
N103 0.050(3) 0.051(3) 0.063(3) 0.010(3) 0.019(3) -0.012(3)
C104 0.072(4) 0.086(5) 0.094(5) 0.016(4) 0.047(4) -0.013(4)
C105 0.064(4) 0.051(4) 0.086(5) 0.023(4) 0.009(4) -0.005(3)

loop_
_atom_type_symbol
_atom_type_scat_dispersion_real
_atom_type_scat_dispersion_imag
_atom_type_scat_Cromer_Mann_a1
_atom_type_scat_Cromer_Mann_b1
_atom_type_scat_Cromer_Mann_a2
_atom_type_scat_Cromer_Mann_b2
_atom_type_scat_Cromer_Mann_a3
_atom_type_scat_Cromer_Mann_b3
_atom_type_scat_Cromer_Mann_a4
_atom_type_scat_Cromer_Mann_b4
_atom_type_scat_Cromer_Mann_c
_atom_type_scat_source
C 0.0181 0.0091 2.3100 20.8439 1.0200 10.2075 1.5886 0.5687 0.8650 51.6512 0.2156 'International Tables Vol C 4.2.6.8 and 6.1.1.4'
H 0.0000 0.0000 0.4930 10.5109 0.3229 26.1257 0.1402 3.1424 0.0408 57.7998 0.0030 'International Tables Vol C 4.2.6.8 and 6.1.1.4'
N 0.0311 0.0180 12.2126 0.0057 3.1322 9.8933 2.0125 28.9975 1.1663 0.5826 -11.5290 'International Tables Vol C 4.2.6.8 and 6.1.1.4'
O 0.0492 0.0322 3.0485 13.2771 2.2868 5.7011 1.5463 0.3239 0.8670 32.9089 0.2508 'International Tables Vol C 4.2.6.8 and 6.1.1.4'
Zn -1.5491 0.6778 14.0743 3.2655 7.0318 0.2333 5.1652 10.3163 2.4100 58.7097 1.3041 'International Tables Vol C 4.2.6.8 and 6.1.1.4'

loop_
_geom_angle_atom_site_label_1
_geom_angle_site_symmetry_1
_geom_angle_atom_site_label_2
_geom_angle_atom_site_label_3
_geom_angle_site_symmetry_3
_geom_angle
_geom_angle_publ_flag
C39 . C38 C37 . 121.7(6) yes
C39 . C38 H381 . 119.5 no
C37 . C38 H381 . 118.9 no
C38 . C39 C40 . 119.0(6) yes
C38 . C39 H391 . 121.2 no
C40 . C39 H391 . 119.9 no
C39 . C40 C41 . 121.4(5) yes
C39 . C40 C43 . 121.2(5) yes
C41 . C40 C43 . 117.3(5) yes
C40 . C41 C42 . 117.8(6) yes
C40 . C41 H411 . 120.8 no
C42 . C41 H411 . 121.4 no
C41 . C42 C37 . 122.2(6) yes
C41 . C42 H421 . 118.8 no
C37 . C42 H421 . 118.9 no
C40 . C43 O1 . 118.5(5) yes
C40 . C43 O2 . 115.7(6) yes
O1 . C43 O2 . 125.7(5) yes
C45 . C44 C13 . 176.0(6) yes
C44 . C45 C46 . 167.9(7) yes
C45 . C46 C47 . 117.9(6) yes
C45 . C46 C51 . 123.3(6) yes
C47 . C46 C51 . 118.7(6) yes
C46 . C47 C48 . 122.5(6) yes
C46 . C47 H471 . 117.5 no
C48 . C47 H471 . 120.0 no
C47 . C48 C49 . 118.9(7) yes
C47 . C48 H481 . 120.9 no
C49 . C48 H481 . 120.2 no
C48 . C49 C50 . 119.7(6) yes
C48 . C49 C52 . 119.5(6) yes
C50 . C49 C52 . 120.7(5) yes
C49 . C50 C51 . 121.2(6) yes
C49 . C50 H501 . 118.7 no
C51 . C50 H501 . 120.1 no
C50 . C51 C46 . 118.9(7) yes
C50 . C51 H511 . 121.6 no
C46 . C51 H511 . 119.4 no
C49 . C52 Zn1 3_364 160.9(5) yes
C49 . C52 O3 . 118.0(6) yes
Zn1 3_364 C52 O3 . 43.9(3) yes
C49 . C52 O4 . 116.3(6) yes
Zn1 3_364 C52 O4 . 82.0(3) yes
O3 . C52 O4 . 125.6(6) yes
C2 . C1 C14 . 104.6(5) yes
C2 . C1 C23 . 106.8(5) yes
C14 . C1 C23 . 106.2(4) yes
C2 . C1 H11 . 113.3 no
C14 . C1 H11 . 112.8 no
C23 . C1 H11 . 112.4 no
C1 . C2 C3 . 112.5(5) yes
C1 . C2 C15 . 127.8(6) yes
C3 . C2 C15 . 119.7(6) yes
C2 . C3 C4 . 112.9(5) yes
C2 . C3 C18 . 120.7(5) yes
C4 . C3 C18 . 126.4(6) yes
C3 . C4 C5 . 104.3(5) yes
C3 . C4 C24 . 107.8(5) yes
C5 . C4 C24 . 105.7(4) yes
C3 . C4 H41 . 111.6 no
C5 . C4 H41 . 113.3 no
C24 . C4 H41 . 113.5 no
C4 . C5 C6 . 124.9(5) yes
C4 . C5 C14 . 113.3(5) yes
C6 . C5 C14 . 121.7(5) yes
C5 . C6 C7 . 117.7(5) yes
C5 . C6 C35 . 122.7(5) yes
C7 . C6 C35 . 119.5(5) yes
C6 . C7 C8 . 126.1(5) yes
C6 . C7 C12 . 120.0(5) yes
C8 . C7 C12 . 113.8(5) yes
C7 . C8 C9 . 104.9(4) yes
C7 . C8 C30 . 105.1(5) yes
C9 . C8 C30 . 106.5(5) yes
C7 . C8 H81 . 113.1 no
C9 . C8 H81 . 113.2 no
C30 . C8 H81 . 113.3 no
C8 . C9 C10 . 113.2(5) yes
C8 . C9 C19 . 125.5(5) yes
C10 . C9 C19 . 121.2(6) yes
C9 . C10 C11 . 112.8(5) yes
C9 . C10 C22 . 119.6(6) yes
C11 . C10 C22 . 127.6(5) yes
C10 . C11 C12 . 105.8(5) yes
C10 . C11 C29 . 107.8(5) yes
C12 . C11 C29 . 105.1(5) yes
C10 . C11 H111 . 110.4 no
C12 . C11 H111 . 112.4 no
C29 . C11 H111 . 114.8 no
C11 . C12 C7 . 111.9(5) yes
C11 . C12 C13 . 126.4(5) yes
C7 . C12 C13 . 121.7(5) yes
C44 . C13 C12 . 120.1(5) yes
C44 . C13 C14 . 122.1(5) yes
C12 . C13 C14 . 117.8(5) yes
C1 . C14 C13 . 126.5(5) yes
C1 . C14 C5 . 112.3(5) yes
C13 . C14 C5 . 121.0(5) yes
C2 . C15 C16 . 118.8(6) yes
C2 . C15 H151 . 119.4 no
C16 . C15 H151 . 121.7 no
C15 . C16 C17 . 121.7(6) yes
C15 . C16 H161 . 118.9 no
C17 . C16 H161 . 119.4 no
C16 . C17 C18 . 119.5(7) yes
C16 . C17 H171 . 120.2 no
C18 . C17 H171 . 120.3 no
C17 . C18 C3 . 119.6(7) yes
C17 . C18 H181 . 119.7 no
C3 . C18 H181 . 120.7 no
C9 . C19 C20 . 118.6(6) yes
C9 . C19 H191 . 120.9 no
C20 . C19 H191 . 120.4 no
C19 . C20 C21 . 120.0(6) yes
C19 . C20 H201 . 119.1 no
C21 . C20 H201 . 120.9 no
C20 . C21 C22 . 120.6(6) yes
C20 . C21 H211 . 119.6 no
C22 . C21 H211 . 119.7 no
C21 . C22 C10 . 119.9(6) yes
C21 . C22 H221 . 120.6 no
C10 . C22 H221 . 119.5 no
C1 . C23 C24 . 112.7(5) yes
C1 . C23 C28 . 127.0(5) yes
C24 . C23 C28 . 120.2(6) yes
C4 . C24 C23 . 113.1(5) yes
C4 . C24 C25 . 126.2(5) yes
C23 . C24 C25 . 120.8(5) yes
C24 . C25 C26 . 118.3(6) yes
C24 . C25 H251 . 119.7 no
C26 . C25 H251 . 122.0 no
C25 . C26 C27 . 121.0(6) yes
C25 . C26 H261 . 120.0 no
C27 . C26 H261 . 119.1 no
C26 . C27 C28 . 120.8(6) yes
C26 . C27 H271 . 119.1 no
C28 . C27 H271 . 120.1 no
C23 . C28 C27 . 119.0(6) yes
C23 . C28 H281 . 119.4 no
C27 . C28 H281 . 121.6 no
C11 . C29 C30 . 112.0(5) yes
C11 . C29 C34 . 126.8(6) yes
C30 . C29 C34 . 121.2(6) yes
C8 . C30 C29 . 113.4(5) yes
C8 . C30 C31 . 127.1(6) yes
C29 . C30 C31 . 119.4(6) yes
C30 . C31 C32 . 119.2(7) yes
C30 . C31 H311 . 119.4 no
C32 . C31 H311 . 121.4 no
C31 . C32 C33 . 119.5(6) yes
C31 . C32 H321 . 120.2 no
C33 . C32 H321 . 120.3 no
C32 . C33 C34 . 122.0(7) yes
C32 . C33 H331 . 119.4 no
C34 . C33 H331 . 118.7 no
C29 . C34 C33 . 118.7(7) yes
C29 . C34 H341 . 119.6 no
C33 . C34 H341 . 121.8 no
C6 . C35 C36 . 174.9(6) yes
C35 . C36 C37 . 175.2(6) yes
C36 . C37 C42 . 121.7(6) yes
C36 . C37 C38 . 120.4(6) yes
C42 . C37 C38 . 117.9(5) yes
Zn1 2_665 Zn1 O4 4_444 66.86(12) yes
Zn1 2_665 Zn1 O3 3_665 93.71(12) yes
O4 4_444 Zn1 O3 3_665 160.55(17) yes
Zn1 2_665 Zn1 O2 2_665 78.05(12) yes
O4 4_444 Zn1 O2 2_665 88.85(16) yes
O3 3_665 Zn1 O2 2_665 86.32(15) yes
Zn1 2_665 Zn1 C52 3_665 68.50(15) yes
O4 4_444 Zn1 C52 3_665 135.31(17) yes
O3 3_665 Zn1 C52 3_665 25.25(18) yes
O2 2_665 Zn1 C52 3_665 80.10(16) yes
Zn1 2_665 Zn1 O1 . 81.45(12) yes
O4 4_444 Zn1 O1 . 87.08(16) yes
O3 3_665 Zn1 O1 . 90.73(15) yes
O2 2_665 Zn1 O1 . 159.04(17) yes
C52 3_665 Zn1 O1 . 88.42(16) yes
Zn1 2_665 Zn1 O101 . 160.23(13) yes
O4 4_444 Zn1 O101 . 93.95(17) yes
O3 3_665 Zn1 O101 . 105.35(18) yes
O2 2_665 Zn1 O101 . 97.65(17) yes
C52 3_665 Zn1 O101 . 130.26(19) yes
O1 . Zn1 O101 . 103.14(17) yes
C43 . O1 Zn1 . 126.2(4) yes
C43 . O2 Zn1 2_665 128.2(4) yes
Zn1 3_364 O3 C52 . 110.8(4) yes
Zn1 4_454 O4 C52 . 142.3(4) yes
Zn1 . O101 C102 . 121.7(4) yes
O101 . C102 N103 . 125.4(6) yes
O101 . C102 H1021 . 118.6 no
N103 . C102 H1021 . 116.0 no
C102 . N103 C104 . 119.8(6) yes
C102 . N103 C105 . 124.1(6) yes
C104 . N103 C105 . 116.1(6) yes
N103 . C104 H1041 . 108.9 no
N103 . C104 H1043 . 108.2 no
H1041 . C104 H1043 . 109.8 no
N103 . C104 H1042 . 109.2 no
H1041 . C104 H1042 . 110.6 no
H1043 . C104 H1042 . 110.1 no
N103 . C105 H1052 . 110.3 no
N103 . C105 H1051 . 108.7 no
H1052 . C105 H1051 . 109.0 no
N103 . C105 H1053 . 109.9 no
H1052 . C105 H1053 . 109.8 no
H1051 . C105 H1053 . 109.0 no

loop_
_geom_bond_atom_site_label_1
_geom_bond_atom_site_label_2
_geom_bond_site_symmetry_2
_geom_bond_distance
_geom_bond_publ_flag
C38 C39 . 1.395(8) yes
C38 C37 . 1.376(9) yes
C38 H381 . 0.943 no
C39 C40 . 1.367(9) yes
C39 H391 . 0.941 no
C40 C41 . 1.396(8) yes
C40 C43 . 1.510(8) yes
C41 C42 . 1.393(8) yes
C41 H411 . 0.936 no
C42 C37 . 1.383(9) yes
C42 H421 . 0.931 no
C43 O1 . 1.247(7) yes
C43 O2 . 1.284(7) yes
C44 C45 . 1.188(8) yes
C44 C13 . 1.454(8) yes
C45 C46 . 1.437(9) yes
C46 C47 . 1.379(9) yes
C46 C51 . 1.381(9) yes
C47 C48 . 1.392(8) yes
C47 H471 . 0.942 no
C48 C49 . 1.371(9) yes
C48 H481 . 0.943 no
C49 C50 . 1.379(9) yes
C49 C52 . 1.499(9) yes
C50 C51 . 1.412(9) yes
C50 H501 . 0.945 no
C51 H511 . 0.951 no
C52 Zn1 3_364 2.771(6) yes
C52 O3 . 1.265(7) yes
C52 O4 . 1.282(7) yes
C1 C2 . 1.503(8) yes
C1 C14 . 1.543(8) yes
C1 C23 . 1.513(8) yes
C1 H11 . 0.984 no
C2 C3 . 1.400(8) yes
C2 C15 . 1.379(8) yes
C3 C4 . 1.497(8) yes
C3 C18 . 1.385(9) yes
C4 C5 . 1.525(8) yes
C4 C24 . 1.512(8) yes
C4 H41 . 0.987 no
C5 C6 . 1.400(8) yes
C5 C14 . 1.370(8) yes
C6 C7 . 1.405(8) yes
C6 C35 . 1.439(8) yes
C7 C8 . 1.523(8) yes
C7 C12 . 1.391(8) yes
C8 C9 . 1.517(8) yes
C8 C30 . 1.541(8) yes
C8 H81 . 0.984 no
C9 C10 . 1.389(8) yes
C9 C19 . 1.376(8) yes
C10 C11 . 1.522(9) yes
C10 C22 . 1.361(9) yes
C11 C12 . 1.528(8) yes
C11 C29 . 1.532(8) yes
C11 H111 . 0.974 no
C12 C13 . 1.392(8) yes
C13 C14 . 1.398(8) yes
C15 C16 . 1.399(10) yes
C15 H151 . 0.945 no
C16 C17 . 1.371(10) yes
C16 H161 . 0.938 no
C17 C18 . 1.387(9) yes
C17 H171 . 0.939 no
C18 H181 . 0.934 no
C19 C20 . 1.405(9) yes
C19 H191 . 0.941 no
C20 C21 . 1.361(9) yes
C20 H201 . 0.928 no
C21 C22 . 1.397(9) yes
C21 H211 . 0.933 no
C22 H221 . 0.947 no
C23 C24 . 1.382(8) yes
C23 C28 . 1.400(8) yes
C24 C25 . 1.387(8) yes
C25 C26 . 1.398(9) yes
C25 H251 . 0.944 no
C26 C27 . 1.372(9) yes
C26 H261 . 0.949 no
C27 C28 . 1.375(9) yes
C27 H271 . 0.945 no
C28 H281 . 0.943 no
C29 C30 . 1.390(9) yes
C29 C34 . 1.375(9) yes
C30 C31 . 1.379(9) yes
C31 C32 . 1.398(10) yes
C31 H311 . 0.951 no
C32 C33 . 1.372(11) yes
C32 H321 . 0.922 no
C33 C34 . 1.358(10) yes
C33 H331 . 0.937 no
C34 H341 . 0.945 no
C35 C36 . 1.188(8) yes
C36 C37 . 1.434(8) yes
Zn1 Zn1 2_665 2.9634(15) yes
Zn1 O4 4_444 2.120(4) yes
Zn1 O3 3_665 2.056(4) yes
Zn1 O2 2_665 2.026(4) yes
Zn1 O1 . 1.993(4) yes
Zn1 O101 . 1.988(4) yes
O101 C102 . 1.255(7) yes
C102 N103 . 1.293(8) yes
C102 H1021 . 0.934 no
N103 C104 . 1.469(9) yes
N103 C105 . 1.434(9) yes
C104 H1041 . 0.961 no
C104 H1043 . 0.963 no
C104 H1042 . 0.968 no
C105 H1052 . 0.968 no
C105 H1051 . 0.969 no
C105 H1053 . 0.964 no

loop_
_geom_hbond_atom_site_label_D
_geom_hbond_atom_site_label_H
_geom_hbond_atom_site_label_A
_geom_hbond_site_symmetry_A
_geom_hbond_angle_DHA
_geom_hbond_distance_DH
_geom_hbond_distance_HA
_geom_hbond_distance_DA
_geom_hbond_publ_flag
C102 H1021 O2 2_665 120.30(17) 0.934 2.521 3.099(9) yes

loop_
_platon_squeeze_void_nr
_platon_squeeze_void_average_x
_platon_squeeze_void_average_y
_platon_squeeze_void_average_z
_platon_squeeze_void_volume
_platon_squeeze_void_count_electrons
_platon_squeeze_void_content
1 -0.022 0.000 -0.004 1072 338 ' '
2 -0.014 0.500 0.481 1072 339 ' '
3 0.204 0.296 0.608 8 1 ' '
4 0.296 0.796 0.892 8 1 ' '
5 0.704 0.204 0.108 9 1 ' '
6 0.796 0.704 0.392 8 1 ' '
